data_2203188
loop_
_publ_author_name
'Dilovan S. Cati'
'Helen Stoeckli-Evans'

_publ_section_title
;
 A mononuclear cobalt(III) complex of the ligand
 <i>N,N</i>'-bis(pyridin-2-ylmethyl)pyrazine-2,3-dicarboxamide
;
_journal_issue 2
_journal_name_full 'Acta Crystallographica Section E'
_journal_page_first m174
_journal_page_last m176
_journal_paper_doi 10.1107/S1600536804000431
_journal_volume 60
_journal_year 2004
_chemical_formula_iupac '[Co (C18 H16 N6 O2)2] (Cl O4)3, 3.5C2 H3 N'
_chemical_formula_moiety 'C36 H32 Co N12 O4 3+, 3Cl O4 1-, 3.5C2 H3 N'
_chemical_formula_sum 'C43 H42.5 Cl3 Co N15.5 O16'
_chemical_formula_weight 1197.71
_chemical_name_systematic
;
bis[N,N'-bis(pyridin-2-ylmethyl)pyrazine-2,3-dicarboxamide]cobalt(III)
tris(perchlorate) acetonitrile 3.5-solvate
;
_space_group_IT_number 2
_symmetry_cell_setting triclinic
_symmetry_space_group_name_Hall '-P 1'
_symmetry_space_group_name_H-M 'P -1'
_atom_sites_solution_hydrogens geom
_atom_sites_solution_primary direct
_atom_sites_solution_secondary difmap
_audit_creation_method SHELXL-97
_cell_angle_alpha 100.197(5)
_cell_angle_beta 111.189(5)
_cell_angle_gamma 99.505(5)
_cell_formula_units_Z 2
_cell_length_a 13.174(5)
_cell_length_b 14.061(5)
_cell_length_c 15.905(5)
_cell_measurement_reflns_used 6268
_cell_measurement_temperature 153(2)
_cell_measurement_theta_max 26.02
_cell_measurement_theta_min 1.91
_cell_volume 2618.0(16)
_computing_cell_refinement 'CELL (Stoe & Cie, 2000)'
_computing_data_collection 'EXPOSE (Stoe & Cie, 2000)'
_computing_data_reduction 'INTEGRATE (Stoe & Cie, 2000)'
_computing_molecular_graphics 'PLATON (Spek, 2003)'
_computing_publication_material SHELXL97
_computing_structure_refinement 'SHELXL97 (Sheldrick, 1997)'
_computing_structure_solution 'SHELXS97 (Sheldrick, 1990)'
_diffrn_ambient_temperature 153(2)
_diffrn_detector_area_resol_mean 0.81\%A
_diffrn_measured_fraction_theta_full 0.923
_diffrn_measured_fraction_theta_max 0.923
_diffrn_measurement_device_type 'Stoe IPDS'
_diffrn_measurement_method '\f oscillation'
_diffrn_radiation_monochromator graphite
_diffrn_radiation_source 'fine-focus sealed tube'
_diffrn_radiation_type MoK\a
_diffrn_radiation_wavelength 0.71069
_diffrn_reflns_av_R_equivalents 0.0867
_diffrn_reflns_av_sigmaI/netI 0.1942
_diffrn_reflns_limit_h_max 16
_diffrn_reflns_limit_h_min -16
_diffrn_reflns_limit_k_max 17
_diffrn_reflns_limit_k_min -17
_diffrn_reflns_limit_l_max 19
_diffrn_reflns_limit_l_min -17
_diffrn_reflns_number 20558
_diffrn_reflns_theta_full 26.02
_diffrn_reflns_theta_max 26.02
_diffrn_reflns_theta_min 1.99
_diffrn_standards_decay_% 0
_diffrn_standards_interval_count 0
_diffrn_standards_interval_time 0
_diffrn_standards_number 0
_exptl_absorpt_coefficient_mu 0.564
_exptl_absorpt_correction_type none
_exptl_crystal_colour dark_red
_exptl_crystal_density_diffrn 1.519
_exptl_crystal_density_meas ?
_exptl_crystal_density_method 'not measured'
_exptl_crystal_description rod
_exptl_crystal_F_000 1230
_exptl_crystal_size_max 0.50
_exptl_crystal_size_mid 0.25
_exptl_crystal_size_min 0.15
_refine_diff_density_max 0.663
_refine_diff_density_min -0.439
_refine_ls_extinction_method none
_refine_ls_goodness_of_fit_ref 0.988
_refine_ls_hydrogen_treatment mixed
_refine_ls_matrix_type full
_refine_ls_number_parameters 787
_refine_ls_number_reflns 9551
_refine_ls_number_restraints 5
_refine_ls_restrained_S_all 1.008
_refine_ls_R_factor_all 0.1481
_refine_ls_R_factor_gt 0.0477
_refine_ls_shift/su_max 0.006
_refine_ls_shift/su_mean 0.001
_refine_ls_structure_factor_coef Fsqd
_refine_ls_weighting_details 'w = [exp{3(sin\q/\l)^2^}]/[\s^2^(Fo^2^)+(0.032P)^2^] where P=(Fo^2^+2Fc^2^)/3'
_refine_ls_weighting_scheme calc
_refine_ls_wR_factor_gt 0.0899
_refine_ls_wR_factor_ref 0.1195
_reflns_number_gt 3742
_reflns_number_total 9551
_reflns_threshold_expression I>2\s(I)
_cod_data_source_file fl6077.cif
_cod_data_source_block I
_cod_depositor_comments
;
The following automatic conversions were performed:

'_exptl_crystal_density_meas' value 'none' was changed to '?' - the
value is perceived as not measured.

Automatic conversion script
Id: cif_fix_values 3008 2015-01-20 13:52:24Z robertas 
;
_cod_original_formula_sum 'C43 H42.50 Cl3 Co N15.50 O16'
_cod_database_code 2203188

loop_
_symmetry_equiv_pos_as_xyz
'x, y, z'
'-x, -y, -z'

loop_
_atom_site_label
_atom_site_fract_x
_atom_site_fract_y
_atom_site_fract_z
_atom_site_U_iso_or_equiv
_atom_site_adp_type
_atom_site_calc_flag
_atom_site_refinement_flags
_atom_site_occupancy
_atom_site_disorder_assembly
_atom_site_disorder_group
_atom_site_type_symbol
Co1 0.13188(6) 1.01687(5) 0.29214(5) 0.02931(18) Uani d . 1 . . Co
O1 0.0430(3) 1.2569(2) 0.3898(3) 0.0407(9) Uani d . 1 . . O
O2 -0.0790(3) 1.2090(3) 0.5307(3) 0.0499(10) Uani d . 1 . . O
O3 0.0537(3) 0.7455(2) 0.1227(2) 0.0358(8) Uani d . 1 . . O
O4 -0.0591(3) 0.7569(2) -0.0951(2) 0.0416(9) Uani d . 1 . . O
N1 0.0166(3) 0.9934(3) 0.3416(3) 0.0292(9) Uani d . 1 . . N
N2 -0.1453(4) 0.9899(3) 0.4144(3) 0.0414(11) Uani d . 1 . . N
N3 0.1319(3) 1.1508(3) 0.3311(3) 0.0301(10) Uani d . 1 . . N
N4 0.2455(3) 1.0742(3) 0.2526(3) 0.0340(10) Uani d . 1 . . N
N5 -0.2021(4) 1.1958(3) 0.3836(3) 0.0405(11) Uani d D 1 . . N
H5N -0.233(4) 1.162(4) 0.3234(18) 0.053(18) Uiso d D 1 . . H
N6 -0.0909(4) 1.3784(3) 0.3815(4) 0.0456(12) Uani d D 1 . . N
H6N -0.061(5) 1.325(3) 0.384(5) 0.09(2) Uiso d D 1 . . H
N21 0.0162(3) 0.9925(3) 0.1674(3) 0.0291(9) Uani d . 1 . . N
N22 -0.1399(3) 0.9333(3) -0.0179(3) 0.0355(10) Uani d . 1 . . N
N23 0.1271(3) 0.8822(3) 0.2504(3) 0.0314(10) Uani d . 1 . . N
N24 0.2477(3) 1.0063(3) 0.4050(3) 0.0349(10) Uani d . 1 . . N
N25 -0.1844(4) 0.6973(3) -0.0376(3) 0.0358(10) Uani d D 1 . . N
H25N -0.219(5) 0.703(5) 0.000(4) 0.09(2) Uiso d D 1 . . H
N26 -0.0853(4) 0.5638(3) 0.0492(3) 0.0358(10) Uani d D 1 . . N
H26N -0.049(4) 0.6289(18) 0.069(4) 0.07(2) Uiso d D 1 . . H
C1 -0.0086(4) 1.0803(3) 0.3727(3) 0.0297(11) Uani d . 1 . . C
C2 -0.0897(4) 1.0756(3) 0.4091(3) 0.0330(12) Uani d . 1 . . C
C3 -0.1196(4) 0.9071(4) 0.3835(4) 0.0403(13) Uani d . 1 . . C
H3A -0.1564 0.8452 0.3877 0.048 Uiso calc R 1 . . H
C4 -0.0392(4) 0.9086(3) 0.3447(3) 0.0333(12) Uani d . 1 . . C
H4A -0.0251 0.8478 0.3204 0.040 Uiso calc R 1 . . H
C5 0.0580(4) 1.1714(3) 0.3658(3) 0.0287(11) Uani d . 1 . . C
C6 0.2032(4) 1.2268(4) 0.3126(4) 0.0381(13) Uani d . 1 . . C
H6A 0.2559 1.2761 0.3714 0.046 Uiso calc R 1 . . H
H6B 0.1572 1.2623 0.2709 0.046 Uiso calc R 1 . . H
C7 0.2665(4) 1.1740(4) 0.2666(4) 0.0362(12) Uani d . 1 . . C
C8 0.3451(4) 1.2250(4) 0.2400(4) 0.0502(16) Uani d . 1 . . C
H8A 0.3586 1.2953 0.2492 0.068(19) Uiso calc R 1 . . H
C9 0.4035(5) 1.1720(4) 0.1998(5) 0.0587(18) Uani d . 1 . . C
H9A 0.4577 1.2054 0.1814 0.070 Uiso calc R 1 . . H
C10 0.3813(5) 1.0704(4) 0.1872(4) 0.0495(15) Uani d . 1 . . C
H10A 0.4211 1.0329 0.1607 0.059 Uiso calc R 1 . . H
C11 0.3025(4) 1.0235(4) 0.2125(4) 0.0405(13) Uani d . 1 . . C
H11A 0.2869 0.9529 0.2018 0.049 Uiso calc R 1 . . H
C12 -0.1213(4) 1.1683(4) 0.4471(4) 0.0358(12) Uani d . 1 . . C
C13 -0.2432(5) 1.2817(4) 0.4073(4) 0.0492(15) Uani d . 1 . . C
H13A -0.2334 1.2928 0.4733 0.059 Uiso calc R 1 . . H
H13B -0.3248 1.2665 0.3684 0.059 Uiso calc R 1 . . H
C14 -0.1873(5) 1.3747(4) 0.3947(4) 0.0468(15) Uani d . 1 . . C
C15 -0.2231(6) 1.4623(5) 0.3986(5) 0.070(2) Uani d . 1 . . C
H15A -0.2909 1.4637 0.4066 0.084 Uiso calc R 1 . . H
C16 -0.1620(6) 1.5465(5) 0.3912(6) 0.079(2) Uani d . 1 . . C
H16A -0.1864 1.6064 0.3966 0.094 Uiso calc R 1 . . H
C17 -0.0660(5) 1.5457(4) 0.3760(5) 0.0668(19) Uani d . 1 . . C
H17A -0.0248 1.6033 0.3683 0.080 Uiso calc R 1 . . H
C18 -0.0317(5) 1.4589(4) 0.3722(4) 0.0532(16) Uani d . 1 . . C
H18A 0.0351 1.4562 0.3629 0.064 Uiso calc R 1 . . H
C21 -0.0062(4) 0.8982(3) 0.1135(3) 0.0266(11) Uani d . 1 . . C
C22 -0.0829(4) 0.8708(3) 0.0226(3) 0.0292(11) Uani d . 1 . . C
C23 -0.1190(4) 1.0236(3) 0.0372(4) 0.0359(13) Uani d . 1 . . C
H23A -0.1595 1.0693 0.0123 0.043 Uiso calc R 1 . . H
C24 -0.0413(4) 1.0542(3) 0.1287(4) 0.0320(12) Uani d . 1 . . C
H24A -0.0288 1.1200 0.1646 0.038 Uiso calc R 1 . . H
C25 0.0622(4) 0.8342(3) 0.1634(4) 0.0304(11) Uani d . 1 . . C
C26 0.2004(4) 0.8354(4) 0.3134(3) 0.0378(12) Uani d . 1 . . C
H26A 0.2500 0.8090 0.2861 0.045 Uiso calc R 1 . . H
H26B 0.1555 0.7795 0.3251 0.045 Uiso calc R 1 . . H
C27 0.2683(4) 0.9140(3) 0.4016(4) 0.0355(12) Uani d . 1 . . C
C28 0.3492(4) 0.8975(4) 0.4786(4) 0.0449(14) Uani d . 1 . . C
H28A 0.3623 0.8329 0.4770 0.054 Uiso calc R 1 . . H
C29 0.4106(4) 0.9746(5) 0.5570(4) 0.0494(15) Uani d . 1 . . C
H29A 0.4666 0.9636 0.6094 0.059 Uiso calc R 1 . . H
C30 0.3906(4) 1.0678(4) 0.5594(4) 0.0477(14) Uani d . 1 . . C
H30A 0.4326 1.1219 0.6130 0.057 Uiso calc R 1 . . H
C31 0.3079(4) 1.0808(4) 0.4820(4) 0.0384(13) Uani d . 1 . . C
H31A 0.2933 1.1449 0.4834 0.046 Uiso calc R 1 . . H
C32 -0.1061(4) 0.7680(3) -0.0415(3) 0.0305(11) Uani d . 1 . . C
C33 -0.2151(4) 0.5949(3) -0.0919(4) 0.0410(13) Uani d . 1 . . C
H33A -0.1843 0.5918 -0.1404 0.049 Uiso calc R 1 . . H
H33B -0.2980 0.5720 -0.1239 0.049 Uiso calc R 1 . . H
C34 -0.1722(4) 0.5257(3) -0.0330(4) 0.0363(12) Uani d . 1 . . C
C35 -0.2168(5) 0.4230(4) -0.0601(4) 0.0440(14) Uani d . 1 . . C
H35A -0.2785 0.3929 -0.1184 0.053 Uiso calc R 1 . . H
C36 -0.1716(5) 0.3649(4) -0.0022(5) 0.0471(15) Uani d . 1 . . C
H36A -0.2011 0.2945 -0.0215 0.057 Uiso calc R 1 . . H
C37 -0.0838(5) 0.4082(4) 0.0834(4) 0.0436(14) Uani d . 1 . . C
H37A -0.0537 0.3689 0.1245 0.052 Uiso calc R 1 . . H
C38 -0.0413(4) 0.5090(4) 0.1075(4) 0.0429(14) Uani d . 1 . . C
H38A 0.0198 0.5406 0.1659 0.051 Uiso calc R 1 . . H
Cl1 0.75860(14) 0.69518(11) 0.16511(11) 0.0552(4) Uani d . 1 . . Cl
O11 0.8585(5) 0.6721(4) 0.2182(4) 0.1033(19) Uani d . 1 . . O
O12 0.7923(4) 0.7862(3) 0.1416(3) 0.0685(13) Uani d . 1 . . O
O13 0.6943(5) 0.7125(4) 0.2177(4) 0.109(2) Uani d . 1 . . O
O14 0.6985(4) 0.6192(4) 0.0814(4) 0.0963(18) Uani d . 1 . . O
Cl2 0.71679(15) 0.15619(14) 0.13896(12) 0.0679(5) Uani d . 1 . . Cl
O21A 0.6552(10) 0.1983(9) 0.1806(7) 0.092(4) Uani d P 0.724(18) A 1 O
O22A 0.6531(11) 0.0915(13) 0.0471(8) 0.136(6) Uani d P 0.724(18) A 1 O
O23A 0.8068(9) 0.2220(7) 0.1413(10) 0.127(6) Uani d P 0.724(18) A 1 O
O21B 0.761(5) 0.2684(15) 0.182(2) 0.21(3) Uani d P 0.276(18) A 2 O
O22B 0.592(3) 0.137(4) 0.116(4) 0.153(19) Uani d P 0.276(18) A 2 O
O23B 0.7058(18) 0.1579(18) 0.0517(14) 0.053(7) Uani d P 0.276(18) A 2 O
O24 0.7685(4) 0.0922(3) 0.1940(3) 0.0724(13) Uani d . 1 A . O
N41 0.4991(7) 0.3988(5) 0.1795(7) 0.126(3) Uani d . 1 . . N
C42 0.5442(9) 0.3937(6) 0.1313(10) 0.132(5) Uani d . 1 . . C
C43 0.5991(11) 0.3876(7) 0.0670(10) 0.189(7) Uani d . 1 . . C
H43A 0.6652 0.4441 0.0904 0.284 Uiso calc R 1 . . H
H43B 0.5466 0.3896 0.0056 0.284 Uiso calc R 1 . . H
H43C 0.6226 0.3250 0.0616 0.284 Uiso calc R 1 . . H
N44 0.6737(7) 0.6851(6) 0.4358(5) 0.112(3) Uani d . 1 . . N
C45 0.5978(7) 0.6615(5) 0.3673(6) 0.067(2) Uani d . 1 . . C
C46 0.5016(6) 0.6310(6) 0.2788(5) 0.079(2) Uani d . 1 . . C
H46A 0.4722 0.6888 0.2658 0.119 Uiso calc R 1 . . H
H46B 0.4432 0.5800 0.2815 0.119 Uiso calc R 1 . . H
H46C 0.5243 0.6035 0.2293 0.119 Uiso calc R 1 . . H
N47 0.4117(6) 0.8212(5) 0.1841(6) 0.101(2) Uani d . 1 . . N
C48 0.4784(7) 0.8482(5) 0.1582(7) 0.084(3) Uani d . 1 . . C
C49 0.5630(7) 0.8828(7) 0.1223(9) 0.145(5) Uani d . 1 . . C
H49A 0.6382 0.8864 0.1678 0.218 Uiso calc R 1 . . H
H49B 0.5590 0.9490 0.1120 0.218 Uiso calc R 1 . . H
H49C 0.5478 0.8359 0.0631 0.218 Uiso calc R 1 . . H
N50 0.5055(9) 0.2621(8) 0.4511(8) 0.071(3) Uiso d P 0.50 . . N
C51 0.4990(10) 0.3402(9) 0.4514(9) 0.053(3) Uiso d P 0.50 . . C
C52 0.5067(16) 0.4361(14) 0.4690(13) 0.136(7) Uiso d P 0.50 . . C
H52A 0.5703 0.4702 0.4583 0.204 Uiso calc PR 0.50 . . H
H52B 0.5185 0.4614 0.5342 0.204 Uiso calc PR 0.50 . . H
H52C 0.4371 0.4487 0.4279 0.204 Uiso calc PRD 0.50 . . H
Cl3A 0.2496(6) 0.5732(4) 0.3486(5) 0.0586(17) Uani d P 0.50 . . Cl
Cl3B 0.2368(5) 0.5275(4) 0.3280(4) 0.0458(14) Uani d P 0.50 . . Cl
O31 0.2450(5) 0.5986(4) 0.2717(6) 0.121(2) Uani d . 1 . . O
O32 0.1379(8) 0.4557(6) 0.2726(6) 0.109(3) Uani d P 0.75 . . O
O33 0.2437(8) 0.5597(8) 0.4220(6) 0.079(3) Uani d P 0.50 . . O
O34 0.3196(7) 0.4858(6) 0.3275(6) 0.070(3) Uani d PD 0.50 . . O
O35 0.1570(7) 0.6080(6) 0.3541(7) 0.074(3) Uani d P 0.50 . . O
O36 0.3473(9) 0.6323(9) 0.4165(9) 0.125(5) Uani d P 0.50 . . O
O37 0.2320(16) 0.4676(14) 0.351(2) 0.104(11) Uani d P 0.25 . . O

loop_
_atom_site_aniso_label
_atom_site_aniso_U_11
_atom_site_aniso_U_22
_atom_site_aniso_U_33
_atom_site_aniso_U_12
_atom_site_aniso_U_13
_atom_site_aniso_U_23
Co1 0.0369(4) 0.0284(3) 0.0321(4) 0.0138(3) 0.0196(3) 0.0135(3)
O1 0.045(2) 0.0258(17) 0.060(3) 0.0154(16) 0.0278(19) 0.0124(17)
O2 0.071(3) 0.050(2) 0.041(2) 0.033(2) 0.029(2) 0.013(2)
O3 0.045(2) 0.0209(16) 0.047(2) 0.0151(15) 0.0216(18) 0.0101(16)
O4 0.066(3) 0.0305(18) 0.043(2) 0.0156(17) 0.037(2) 0.0106(17)
N1 0.037(2) 0.025(2) 0.026(2) 0.0094(18) 0.0115(19) 0.0072(18)
N2 0.046(3) 0.039(2) 0.049(3) 0.011(2) 0.029(2) 0.014(2)
N3 0.035(2) 0.033(2) 0.032(2) 0.0127(19) 0.022(2) 0.0105(19)
N4 0.037(2) 0.038(2) 0.041(3) 0.020(2) 0.024(2) 0.020(2)
N5 0.045(3) 0.044(3) 0.045(3) 0.023(2) 0.024(3) 0.017(3)
N6 0.057(3) 0.037(3) 0.066(3) 0.024(2) 0.042(3) 0.024(2)
N21 0.040(2) 0.027(2) 0.036(3) 0.0154(18) 0.026(2) 0.0164(19)
N22 0.044(3) 0.035(2) 0.036(3) 0.019(2) 0.019(2) 0.015(2)
N23 0.041(3) 0.035(2) 0.030(3) 0.020(2) 0.019(2) 0.017(2)
N24 0.035(2) 0.036(2) 0.043(3) 0.011(2) 0.023(2) 0.014(2)
N25 0.047(3) 0.028(2) 0.040(3) 0.015(2) 0.022(2) 0.012(2)
N26 0.039(3) 0.028(2) 0.042(3) 0.008(2) 0.018(2) 0.009(2)
C1 0.035(3) 0.024(2) 0.032(3) 0.010(2) 0.015(2) 0.007(2)
C2 0.038(3) 0.036(3) 0.035(3) 0.013(2) 0.022(2) 0.011(2)
C3 0.044(3) 0.036(3) 0.052(4) 0.012(2) 0.029(3) 0.017(3)
C4 0.045(3) 0.027(2) 0.034(3) 0.010(2) 0.020(3) 0.012(2)
C5 0.032(3) 0.027(2) 0.025(3) 0.005(2) 0.011(2) 0.007(2)
C6 0.042(3) 0.037(3) 0.048(3) 0.011(2) 0.028(3) 0.019(3)
C7 0.037(3) 0.041(3) 0.044(3) 0.019(2) 0.022(3) 0.023(3)
C8 0.051(4) 0.045(3) 0.083(5) 0.019(3) 0.045(3) 0.038(3)
C9 0.059(4) 0.066(4) 0.089(5) 0.027(3) 0.055(4) 0.048(4)
C10 0.056(4) 0.063(4) 0.065(4) 0.038(3) 0.044(3) 0.039(3)
C11 0.049(3) 0.050(3) 0.042(3) 0.026(3) 0.027(3) 0.025(3)
C12 0.042(3) 0.038(3) 0.039(3) 0.014(2) 0.026(3) 0.013(3)
C13 0.050(4) 0.045(3) 0.068(4) 0.022(3) 0.033(3) 0.020(3)
C14 0.056(4) 0.050(3) 0.056(4) 0.032(3) 0.034(3) 0.023(3)
C15 0.075(5) 0.063(4) 0.116(6) 0.045(4) 0.065(5) 0.043(4)
C16 0.085(5) 0.049(4) 0.139(7) 0.045(4) 0.067(5) 0.040(4)
C17 0.074(5) 0.049(4) 0.104(6) 0.032(3) 0.049(4) 0.037(4)
C18 0.066(4) 0.049(3) 0.074(5) 0.030(3) 0.047(4) 0.031(3)
C21 0.038(3) 0.020(2) 0.034(3) 0.012(2) 0.025(2) 0.011(2)
C22 0.044(3) 0.025(2) 0.030(3) 0.015(2) 0.023(2) 0.010(2)
C23 0.049(3) 0.028(3) 0.035(3) 0.017(2) 0.019(3) 0.009(3)
C24 0.044(3) 0.024(2) 0.038(3) 0.016(2) 0.023(3) 0.011(2)
C25 0.040(3) 0.032(3) 0.036(3) 0.017(2) 0.026(3) 0.022(3)
C26 0.045(3) 0.046(3) 0.035(3) 0.019(3) 0.021(3) 0.024(3)
C27 0.035(3) 0.039(3) 0.048(4) 0.017(2) 0.024(3) 0.027(3)
C28 0.037(3) 0.055(3) 0.054(4) 0.018(3) 0.018(3) 0.035(3)
C29 0.031(3) 0.076(4) 0.041(4) 0.012(3) 0.007(3) 0.030(3)
C30 0.038(3) 0.055(4) 0.044(4) 0.005(3) 0.009(3) 0.019(3)
C31 0.040(3) 0.039(3) 0.044(4) 0.012(3) 0.022(3) 0.017(3)
C32 0.043(3) 0.023(2) 0.027(3) 0.012(2) 0.013(2) 0.010(2)
C33 0.046(3) 0.030(3) 0.040(3) 0.005(2) 0.016(3) 0.002(2)
C34 0.042(3) 0.031(3) 0.040(3) 0.011(2) 0.024(3) 0.002(3)
C35 0.047(3) 0.034(3) 0.050(4) 0.005(3) 0.023(3) 0.008(3)
C36 0.054(4) 0.026(3) 0.073(5) 0.010(3) 0.039(4) 0.009(3)
C37 0.049(3) 0.031(3) 0.063(4) 0.017(3) 0.032(3) 0.017(3)
C38 0.044(3) 0.044(3) 0.052(4) 0.024(3) 0.023(3) 0.022(3)
Cl1 0.0697(10) 0.0526(9) 0.0581(10) 0.0154(8) 0.0408(9) 0.0172(8)
O11 0.130(5) 0.096(4) 0.082(4) 0.064(4) 0.022(4) 0.029(3)
O12 0.096(3) 0.056(2) 0.086(4) 0.025(2) 0.062(3) 0.038(2)
O13 0.148(5) 0.098(4) 0.141(5) 0.026(3) 0.131(5) 0.030(4)
O14 0.091(4) 0.082(3) 0.086(4) -0.028(3) 0.042(3) -0.019(3)
Cl2 0.0702(12) 0.0880(12) 0.0574(12) 0.0220(10) 0.0357(10) 0.0244(11)
O21A 0.084(7) 0.169(11) 0.084(7) 0.094(8) 0.065(6) 0.058(7)
O22A 0.109(9) 0.181(13) 0.065(7) 0.041(9) -0.006(6) -0.008(8)
O23A 0.132(9) 0.068(7) 0.273(16) 0.042(6) 0.156(11) 0.091(8)
O21B 0.31(5) 0.042(13) 0.11(2) 0.03(2) -0.07(3) -0.018(14)
O22B 0.08(2) 0.27(4) 0.23(4) 0.11(3) 0.11(3) 0.22(4)
O23B 0.056(15) 0.088(15) 0.035(11) 0.035(12) 0.028(11) 0.030(12)
O24 0.093(3) 0.072(3) 0.065(3) 0.033(3) 0.037(3) 0.026(3)
N41 0.112(6) 0.084(5) 0.241(11) 0.036(4) 0.126(7) 0.054(6)
C42 0.142(9) 0.060(5) 0.280(16) 0.049(5) 0.155(10) 0.075(7)
C43 0.273(15) 0.099(7) 0.37(2) 0.093(9) 0.282(16) 0.112(10)
N44 0.115(6) 0.126(6) 0.072(5) 0.079(5) 0.009(4) -0.012(5)
C45 0.082(5) 0.056(4) 0.075(6) 0.035(4) 0.041(5) 0.008(4)
C46 0.063(5) 0.092(5) 0.073(5) 0.003(4) 0.021(4) 0.024(4)
N47 0.084(5) 0.078(5) 0.134(7) 0.027(4) 0.033(5) 0.028(4)
C48 0.058(5) 0.045(4) 0.131(8) 0.017(4) 0.012(5) 0.035(4)
C49 0.072(6) 0.118(7) 0.273(16) 0.043(6) 0.064(8) 0.112(9)
Cl3A 0.074(4) 0.071(4) 0.063(4) 0.040(4) 0.046(4) 0.034(4)
Cl3B 0.035(2) 0.059(4) 0.041(3) 0.010(3) 0.0116(18) 0.015(3)
O31 0.117(5) 0.116(5) 0.154(7) 0.031(4) 0.065(5) 0.070(5)
O32 0.125(7) 0.109(6) 0.103(7) 0.024(6) 0.062(6) 0.021(5)
O33 0.071(7) 0.112(8) 0.039(5) -0.007(6) 0.037(5) -0.020(5)
O34 0.061(6) 0.066(6) 0.086(7) 0.004(5) 0.047(5) 0.000(5)
O35 0.058(6) 0.071(6) 0.112(8) 0.033(5) 0.049(6) 0.022(6)
O36 0.050(6) 0.127(10) 0.132(11) 0.018(6) 0.010(7) -0.066(9)
O37 0.048(13) 0.030(10) 0.20(3) 0.001(9) 0.003(15) 0.070(16)

loop_
_atom_type_symbol
_atom_type_description
_atom_type_scat_dispersion_real
_atom_type_scat_dispersion_imag
_atom_type_scat_source
C C 0.0033 0.0016 'International Tables Vol C Tables 4.2.6.8 and 6.1.1.4'
H H 0.0000 0.0000 'International Tables Vol C Tables 4.2.6.8 and 6.1.1.4'
Cl Cl 0.1484 0.1585 'International Tables Vol C Tables 4.2.6.8 and 6.1.1.4'
Co Co 0.3494 0.9721 'International Tables Vol C Tables 4.2.6.8 and 6.1.1.4'
N N 0.0061 0.0033 'International Tables Vol C Tables 4.2.6.8 and 6.1.1.4'
O O 0.0106 0.0060 'International Tables Vol C Tables 4.2.6.8 and 6.1.1.4'

loop_
_geom_angle_atom_site_label_1
_geom_angle_atom_site_label_2
_geom_angle_atom_site_label_3
_geom_angle
_geom_angle_publ_flag
N3 Co1 N23 178.17(19) yes
N3 Co1 N4 82.89(16) yes
N23 Co1 N4 97.92(16) yes
N3 Co1 N24 98.94(17) yes
N23 Co1 N24 82.71(17) yes
N4 Co1 N24 90.42(17) yes
N3 Co1 N21 95.70(16) yes
N23 Co1 N21 82.65(17) yes
N4 Co1 N21 90.78(17) yes
N24 Co1 N21 165.34(15) yes
N3 Co1 N1 82.90(15) yes
N23 Co1 N1 96.28(16) yes
N4 Co1 N1 165.79(15) yes
N24 Co1 N1 92.05(16) yes
N21 Co1 N1 90.36(16) yes
C4 N1 C1 119.1(4) ?
C4 N1 Co1 128.9(3) ?
C1 N1 Co1 111.9(3) ?
C3 N2 C2 117.3(4) ?
C5 N3 C6 122.1(4) ?
C5 N3 Co1 118.7(3) ?
C6 N3 Co1 118.9(3) ?
C7 N4 C11 119.0(4) ?
C7 N4 Co1 114.7(3) ?
C11 N4 Co1 126.3(3) ?
C12 N5 C13 122.6(5) ?
C12 N5 H5N 121(3) ?
C13 N5 H5N 116(3) ?
C18 N6 C14 124.0(4) ?
C18 N6 H6N 117(4) ?
C14 N6 H6N 119(4) ?
C24 N21 C21 117.4(4) ?
C24 N21 Co1 129.2(3) ?
C21 N21 Co1 113.4(3) ?
C23 N22 C22 115.5(4) ?
C25 N23 C26 121.6(4) ?
C25 N23 Co1 119.1(3) ?
C26 N23 Co1 119.2(3) ?
C31 N24 C27 119.5(5) ?
C31 N24 Co1 125.7(3) ?
C27 N24 Co1 114.8(3) ?
C32 N25 C33 122.3(4) ?
C32 N25 H25N 127(4) ?
C33 N25 H25N 111(4) ?
C34 N26 C38 123.7(5) ?
C34 N26 H26N 122(4) ?
C38 N26 H26N 114(4) ?
N1 C1 C2 118.6(4) ?
N1 C1 C5 115.0(4) ?
C2 C1 C5 126.4(4) ?
N2 C2 C1 122.7(4) ?
N2 C2 C12 115.0(4) ?
C1 C2 C12 122.3(4) ?
N2 C3 C4 121.6(5) ?
N2 C3 H3A 119.2 ?
C4 C3 H3A 119.2 ?
N1 C4 C3 120.5(4) ?
N1 C4 H4A 119.7 ?
C3 C4 H4A 119.7 ?
O1 C5 N3 126.2(4) ?
O1 C5 C1 122.4(4) ?
N3 C5 C1 111.3(4) ?
N3 C6 C7 106.4(4) ?
N3 C6 H6A 110.5 ?
C7 C6 H6A 110.5 ?
N3 C6 H6B 110.5 ?
C7 C6 H6B 110.5 ?
H6A C6 H6B 108.6 ?
N4 C7 C8 120.8(4) ?
N4 C7 C6 117.1(4) ?
C8 C7 C6 122.1(4) ?
C9 C8 C7 119.4(5) ?
C9 C8 H8A 120.3 ?
C7 C8 H8A 120.3 ?
C10 C9 C8 118.6(5) ?
C10 C9 H9A 120.7 ?
C8 C9 H9A 120.7 ?
C11 C10 C9 120.1(5) ?
C11 C10 H10A 119.9 ?
C9 C10 H10A 119.9 ?
C10 C11 N4 122.0(5) ?
C10 C11 H11A 119.0 ?
N4 C11 H11A 119.0 ?
O2 C12 N5 124.2(4) ?
O2 C12 C2 120.6(5) ?
N5 C12 C2 115.0(5) ?
N5 C13 C14 114.6(4) ?
N5 C13 H13A 108.6 ?
C14 C13 H13A 108.6 ?
N5 C13 H13B 108.6 ?
C14 C13 H13B 108.6 ?
H13A C13 H13B 107.6 ?
N6 C14 C15 115.9(5) ?
N6 C14 C13 118.8(4) ?
C15 C14 C13 125.2(5) ?
C16 C15 C14 120.9(5) ?
C16 C15 H15A 119.5 ?
C14 C15 H15A 119.5 ?
C15 C16 C17 120.8(5) ?
C15 C16 H16A 119.6 ?
C17 C16 H16A 119.6 ?
C18 C17 C16 117.6(6) ?
C18 C17 H17A 121.2 ?
C16 C17 H17A 121.2 ?
N6 C18 C17 120.7(5) ?
N6 C18 H18A 119.7 ?
C17 C18 H18A 119.7 ?
N21 C21 C22 120.2(4) ?
N21 C21 C25 113.4(4) ?
C22 C21 C25 126.4(4) ?
N22 C22 C21 122.9(4) ?
N22 C22 C32 115.1(4) ?
C21 C22 C32 121.9(4) ?
N22 C23 C24 123.1(4) ?
N22 C23 H23A 118.4 ?
C24 C23 H23A 118.4 ?
N21 C24 C23 120.8(4) ?
N21 C24 H24A 119.6 ?
C23 C24 H24A 119.6 ?
O3 C25 N23 127.3(4) ?
O3 C25 C21 121.4(4) ?
N23 C25 C21 111.4(4) ?
N23 C26 C27 106.6(4) ?
N23 C26 H26A 110.4 ?
C27 C26 H26A 110.4 ?
N23 C26 H26B 110.4 ?
C27 C26 H26B 110.4 ?
H26A C26 H26B 108.6 ?
N24 C27 C28 119.9(5) ?
N24 C27 C26 116.7(4) ?
C28 C27 C26 123.4(4) ?
C29 C28 C27 120.0(5) ?
C29 C28 H28A 120.0 ?
C27 C28 H28A 120.0 ?
C30 C29 C28 119.8(5) ?
C30 C29 H29A 120.1 ?
C28 C29 H29A 120.1 ?
C29 C30 C31 118.4(5) ?
C29 C30 H30A 120.8 ?
C31 C30 H30A 120.8 ?
N24 C31 C30 122.4(5) ?
N24 C31 H31A 118.8 ?
C30 C31 H31A 118.8 ?
O4 C32 N25 125.1(4) ?
O4 C32 C22 120.0(4) ?
N25 C32 C22 114.7(4) ?
N25 C33 C34 112.6(4) ?
N25 C33 H33A 109.1 ?
C34 C33 H33A 109.1 ?
N25 C33 H33B 109.1 ?
C34 C33 H33B 109.1 ?
H33A C33 H33B 107.8 ?
N26 C34 C35 117.4(5) ?
N26 C34 C33 118.9(4) ?
C35 C34 C33 123.7(5) ?
C36 C35 C34 120.0(5) ?
C36 C35 H35A 120.0 ?
C34 C35 H35A 120.0 ?
C37 C36 C35 120.4(5) ?
C37 C36 H36A 119.8 ?
C35 C36 H36A 119.8 ?
C38 C37 C36 118.2(6) ?
C38 C37 H37A 120.9 ?
C36 C37 H37A 120.9 ?
N26 C38 C37 120.3(5) ?
N26 C38 H38A 119.8 ?
C37 C38 H38A 119.8 ?
O13 Cl1 O11 111.1(4) ?
O13 Cl1 O14 112.8(3) ?
O11 Cl1 O14 109.7(3) ?
O13 Cl1 O12 108.3(3) ?
O11 Cl1 O12 106.4(3) ?
O14 Cl1 O12 108.3(3) ?
O21A Cl2 O23A 114.4(6) ?
O21A Cl2 O22A 115.3(6) ?
O23A Cl2 O22A 111.0(9) ?
O23B Cl2 O24 127.9(8) ?
O21A Cl2 O24 107.3(4) ?
O23A Cl2 O24 103.0(5) ?
O22A Cl2 O24 104.5(7) ?
O23B Cl2 O22B 94.9(16) ?
O24 Cl2 O22B 111.9(10) ?
O23B Cl2 O21B 97.0(17) ?
O24 Cl2 O21B 116.9(10) ?
O22B Cl2 O21B 104(2) ?
N41 C42 C43 178.2(14) ?
C42 C43 H43A 109.5 ?
C42 C43 H43B 109.5 ?
H43A C43 H43B 109.5 ?
C42 C43 H43C 109.5 ?
H43A C43 H43C 109.5 ?
H43B C43 H43C 109.5 ?
N44 C45 C46 179.1(8) ?
C45 C46 H46A 109.5 ?
C45 C46 H46B 109.5 ?
H46A C46 H46B 109.5 ?
C45 C46 H46C 109.5 ?
H46A C46 H46C 109.5 ?
H46B C46 H46C 109.5 ?
N47 C48 C49 178.7(11) ?
C48 C49 H49A 109.5 ?
C48 C49 H49B 109.5 ?
H49A C49 H49B 109.5 ?
C48 C49 H49C 109.5 ?
H49A C49 H49B 109.5 ?
H49A C49 H49B 109.5 ?
N50 C51 C52 168.3(16) ?
C51 C52 H52A 109.5 ?
C51 C52 H52B 109.5 ?
H52A C52 H52B 109.5 ?
C51 C52 H52C 109.5 ?
H52A C52 H52C 109.5 ?
H52B C52 H52C 109.5 ?
O33 Cl3A O31 170.0(8) ?
O33 Cl3A O36 76.0(8) ?
O31 Cl3A O36 105.1(8) ?
O33 Cl3A O35 73.8(7) ?
O31 Cl3A O35 96.7(7) ?
O36 Cl3A O35 110.7(6) ?
O33 Cl3A O37 66.8(13) ?
O31 Cl3A O37 120.5(14) ?
O36 Cl3A O37 113.4(12) ?
O35 Cl3A O37 109.1(11) ?
O33 Cl3A O34 100.2(7) ?
O31 Cl3A O34 89.8(5) ?
O36 Cl3A O34 89.6(6) ?
O35 Cl3A O34 156.1(7) ?
O37 Cl3A O34 48.9(10) ?
O33 Cl3A O32 94.0(7) ?
O31 Cl3A O32 87.9(5) ?
O36 Cl3A O32 159.1(8) ?
O35 Cl3A O32 83.3(6) ?
O37 Cl3A O32 45.9(10) ?
O34 Cl3A O32 73.9(4) ?
O37 Cl3B O34 69.1(14) ?
O37 Cl3B O32 68.1(13) ?
O34 Cl3B O32 106.4(6) ?
O37 Cl3B O33 74.0(19) ?
O34 Cl3B O33 110.9(7) ?
O32 Cl3B O33 110.7(6) ?
O37 Cl3B O31 164(2) ?
O34 Cl3B O31 100.9(6) ?
O32 Cl3B O31 104.8(6) ?
O33 Cl3B O31 121.7(7) ?
O37 Cl3B O35 115.3(17) ?
O34 Cl3B O35 164.2(6) ?
O32 Cl3B O35 89.0(5) ?
O33 Cl3B O35 58.8(6) ?
O31 Cl3B O35 77.7(5) ?
O37 Cl3B O36 111.2(17) ?
O34 Cl3B O36 85.6(5) ?
O32 Cl3B O36 166.0(6) ?
O33 Cl3B O36 57.1(6) ?
O31 Cl3B O36 79.2(6) ?
O35 Cl3B O36 78.7(5) ?

loop_
_geom_bond_atom_site_label_1
_geom_bond_atom_site_label_2
_geom_bond_site_symmetry_2
_geom_bond_distance
_geom_bond_publ_flag
Co1 N3 . 1.875(4) yes
Co1 N23 . 1.875(4) yes
Co1 N4 . 1.936(4) yes
Co1 N24 . 1.939(4) yes
Co1 N21 . 1.944(4) yes
Co1 N1 . 1.956(4) yes
O1 C5 . 1.264(5) yes
O2 C12 . 1.223(6) yes
O3 C25 . 1.266(5) yes
O4 C32 . 1.224(5) ?
N1 C4 . 1.312(6) ?
N1 C1 . 1.373(5) ?
N2 C3 . 1.327(6) ?
N2 C2 . 1.335(6) ?
N3 C5 . 1.327(5) yes
N3 C6 . 1.447(6) yes
N4 C7 . 1.346(6) ?
N4 C11 . 1.358(6) ?
N5 C12 . 1.342(7) yes
N5 C13 . 1.448(6) yes
N5 H5N . 0.90(2) ?
N6 C18 . 1.326(7) ?
N6 C14 . 1.355(6) ?
N6 H6N . 0.90(2) ?
N21 C24 . 1.333(6) ?
N21 C21 . 1.366(5) ?
N22 C23 . 1.332(6) ?
N22 C22 . 1.349(6) ?
N23 C25 . 1.313(6) yes
N23 C26 . 1.454(6) yes
N24 C31 . 1.340(6) ?
N24 C27 . 1.365(6) ?
N25 C32 . 1.337(6) yes
N25 C33 . 1.449(6) yes
N25 H25N . 0.88(2) ?
N26 C34 . 1.332(7) ?
N26 C38 . 1.341(7) ?
N26 H26N . 0.90(2) ?
C1 C2 . 1.386(6) ?
C1 C5 . 1.473(6) ?
C2 C12 . 1.523(6) ?
C3 C4 . 1.404(6) ?
C3 H3A . 0.9500 ?
C4 H4A . 0.9500 ?
C6 C7 . 1.495(6) ?
C6 H6A . 0.9900 ?
C6 H6B . 0.9900 ?
C7 C8 . 1.394(7) ?
C8 C9 . 1.390(7) ?
C8 H8A . 0.9500 ?
C9 C10 . 1.373(7) ?
C9 H9A . 0.9500 ?
C10 C11 . 1.358(7) ?
C10 H10A . 0.9500 ?
C11 H11A . 0.9500 ?
C13 C14 . 1.476(7) ?
C13 H13A . 0.9900 ?
C13 H13B . 0.9900 ?
C14 C15 . 1.388(7) ?
C15 C16 . 1.366(9) ?
C15 H15A . 0.9500 ?
C16 C17 . 1.372(8) ?
C16 H16A . 0.9500 ?
C17 C18 . 1.370(7) ?
C17 H17A . 0.9500 ?
C18 H18A . 0.9500 ?
C21 C22 . 1.370(7) ?
C21 C25 . 1.502(6) ?
C22 C32 . 1.526(6) ?
C23 C24 . 1.382(7) ?
C23 H23A . 0.9500 ?
C24 H24A . 0.9500 ?
C26 C27 . 1.486(7) ?
C26 H26A . 0.9900 ?
C26 H26B . 0.9900 ?
C27 C28 . 1.388(7) ?
C28 C29 . 1.374(8) ?
C28 H28A . 0.9500 ?
C29 C30 . 1.374(8) ?
C29 H29A . 0.9500 ?
C30 C31 . 1.383(7) ?
C30 H30A . 0.9500 ?
C31 H31A . 0.9500 ?
C33 C34 . 1.505(7) ?
C33 H33A . 0.9900 ?
C33 H33B . 0.9900 ?
C34 C35 . 1.390(7) ?
C35 C36 . 1.379(8) ?
C35 H35A . 0.9500 ?
C36 C37 . 1.378(8) ?
C36 H36A . 0.9500 ?
C37 C38 . 1.364(7) ?
C37 H37A . 0.9500 ?
C38 H38A . 0.9500 ?
Cl1 O13 . 1.409(4) ?
Cl1 O11 . 1.410(5) ?
Cl1 O14 . 1.412(5) ?
Cl1 O12 . 1.440(4) ?
Cl2 O23B . 1.347(16) ?
Cl2 O21A . 1.362(7) ?
Cl2 O23A . 1.363(8) ?
Cl2 O22A . 1.435(10) ?
Cl2 O24 . 1.446(5) ?
Cl2 O22B . 1.52(3) ?
Cl2 O21B . 1.52(2) ?
N41 C42 . 1.127(11) ?
C42 C43 . 1.449(13) ?
C43 H43A . 0.9800 ?
C43 H43B . 0.9800 ?
C43 H43C . 0.9800 ?
N44 C45 . 1.128(9) ?
C45 C46 . 1.444(11) ?
C46 H46A . 0.9800 ?
C46 H46B . 0.9800 ?
C46 H46C . 0.9800 ?
N47 C48 . 1.138(10) ?
C48 C49 . 1.478(13) ?
C49 H49A . 0.9800 ?
C49 H49B . 0.9800 ?
C49 H49C . 0.9800 ?
N50 C51 . 1.115(14) ?
C51 C52 . 1.307(19) ?
C52 C52 2_666 1.96(4) ?
C52 H52A . 0.9800 ?
C52 H52B . 0.9800 ?
C52 H52C . 0.9800 ?
Cl3A Cl3B . 0.631(5) ?
Cl3A O33 . 1.242(12) ?
Cl3A O31 . 1.317(10) ?
Cl3A O36 . 1.356(13) ?
Cl3A O35 . 1.412(10) ?
Cl3A O37 . 1.473(16) ?
Cl3A O34 . 1.710(9) ?
Cl3A O32 . 1.886(10) ?
Cl3B O37 . 0.98(2) ?
Cl3B O34 . 1.323(10) ?
Cl3B O32 . 1.383(10) ?
Cl3B O33 . 1.449(9) ?
Cl3B O31 . 1.470(9) ?
Cl3B O35 . 1.761(9) ?
Cl3B O36 . 1.830(11) ?
O32 O37 . 1.36(2) ?
O33 O37 . 1.51(3) ?
O33 O35 . 1.600(14) ?
O33 O36 . 1.603(16) ?
O34 O37 . 1.33(3) ?

loop_
_geom_hbond_atom_site_label_D
_geom_hbond_atom_site_label_H
_geom_hbond_atom_site_label_A
_geom_hbond_site_symmetry_A
_geom_hbond_distance_DH
_geom_hbond_distance_HA
_geom_hbond_distance_DA
_geom_hbond_angle_DHA
_geom_hbond_publ_flag
N5 H5N O21A 1_465 0.90(3) 2.41(4) 3.104(11) 134(5) yes
N5 H5N O24 1_465 0.90(3) 2.13(4) 2.963(6) 155(5) yes
N6 H6N O1 . 0.90(6) 1.78(7) 2.637(7) 157(6) yes
N6 H6N N5 . 0.90(6) 2.37(6) 2.750(7) 105(5) yes
N25 H25N O12 1_455 0.87(7) 2.29(6) 3.046(7) 145(6) yes
N25 H25N O14 1_455 0.87(7) 2.32(7) 3.075(8) 145(6) yes
N26 H26N O3 . 0.90(4) 1.78(4) 2.664(6) 165(4) yes
N26 H26N N25 . 0.90(4) 2.44(5) 2.749(7) 101(4) yes
C4 H4A O11 1_455 0.95 2.57 3.334(7) 137 ?
C6 H6B O4 2_575 0.99 2.56 3.362(7) 138 ?
C11 H11A N23 . 0.95 2.60 3.093(7) 112 ?
C13 H13A O33 2_576 0.99 2.48 3.197(12) 129 ?
C13 H13A O35 2_576 0.99 2.58 3.509(12) 156 ?
C16 H16A N44 1_465 0.95 2.50 3.317(13) 143 ?
C17 H17A O35 1_565 0.95 2.48 3.085(12) 122 ?
C18 H18A O32 1_565 0.95 2.30 3.173(13) 152 ?
C18 H18A O35 1_565 0.95 2.51 3.109(12) 121 ?
C24 H24A O4 2_575 0.95 2.55 2.991(6) 109 ?
C26 H26B O35 . 0.99 2.54 3.371(11) 142 ?
C28 H28A N50 2_666 0.95 2.45 3.273(13) 145 ?
C31 H31A N3 . 0.95 2.61 3.110(7) 113 ?
C31 H31A N44 2_676 0.95 2.39 3.254(10) 151 ?
C33 H33A O4 . 0.99 2.43 2.826(6) 103 ?
C33 H33A O32 2_565 0.99 2.41 3.381(11) 166 ?
C33 H33B N41 2_565 0.99 2.60 3.512(12) 153 ?
C37 H37A O4 2_565 0.95 2.58 3.211(7) 125 ?
C38 H38A O32 . 0.95 2.48 3.135(11) 126 ?
C43 H43A O14 . 0.98 2.47 3.238(12) 135 ?
C46 H46A N47 . 0.98 2.53 3.465(11) 160 ?
C46 H46B O34 . 0.98 2.33 3.287(13) 165 ?
C46 H46C O13 . 0.98 2.58 3.149(11) 117 ?
C52 H52C O34 . 0.98 2.00 2.96(2) 165 ?

loop_
_geom_torsion_atom_site_label_1
_geom_torsion_atom_site_label_2
_geom_torsion_atom_site_label_3
_geom_torsion_atom_site_label_4
_geom_torsion
N3 Co1 N1 C4 -179.7(5)
N23 Co1 N1 C4 2.0(5)
N4 Co1 N1 C4 179.3(6)
N24 Co1 N1 C4 -80.9(5)
N21 Co1 N1 C4 84.6(4)
N3 Co1 N1 C1 3.3(3)
N23 Co1 N1 C1 -175.1(3)
N4 Co1 N1 C1 2.2(9)
N24 Co1 N1 C1 102.0(3)
N21 Co1 N1 C1 -92.4(3)
N4 Co1 N3 C5 175.7(4)
N24 Co1 N3 C5 -95.0(4)
N21 Co1 N3 C5 85.6(4)
N1 Co1 N3 C5 -4.1(4)
N4 Co1 N3 C6 2.7(4)
N24 Co1 N3 C6 92.0(4)
N21 Co1 N3 C6 -87.4(4)
N1 Co1 N3 C6 -177.0(4)
N3 Co1 N4 C7 -2.4(4)
N23 Co1 N4 C7 175.9(4)
N24 Co1 N4 C7 -101.4(4)
N21 Co1 N4 C7 93.2(4)
N1 Co1 N4 C7 -1.4(10)
N3 Co1 N4 C11 178.3(4)
N23 Co1 N4 C11 -3.3(4)
N24 Co1 N4 C11 79.4(4)
N21 Co1 N4 C11 -86.0(4)
N1 Co1 N4 C11 179.4(6)
N3 Co1 N21 C24 -1.1(4)
N23 Co1 N21 C24 178.1(4)
N4 Co1 N21 C24 -84.1(4)
N24 Co1 N21 C24 -178.7(5)
N1 Co1 N21 C24 81.8(4)
N3 Co1 N21 C21 178.1(3)
N23 Co1 N21 C21 -2.7(3)
N4 Co1 N21 C21 95.1(3)
N24 Co1 N21 C21 0.5(8)
N1 Co1 N21 C21 -99.0(3)
N4 Co1 N23 C25 -85.5(4)
N24 Co1 N23 C25 -174.9(4)
N21 Co1 N23 C25 4.3(3)
N1 Co1 N23 C25 93.9(4)
N4 Co1 N23 C26 90.7(4)
N24 Co1 N23 C26 1.3(3)
N21 Co1 N23 C26 -179.6(4)
N1 Co1 N23 C26 -90.0(4)
N3 Co1 N24 C31 -2.9(4)
N23 Co1 N24 C31 177.9(4)
N4 Co1 N24 C31 79.9(4)
N21 Co1 N24 C31 174.6(5)
N1 Co1 N24 C31 -86.1(4)
N3 Co1 N24 C27 178.5(3)
N23 Co1 N24 C27 -0.7(3)
N4 Co1 N24 C27 -98.6(3)
N21 Co1 N24 C27 -4.0(8)
N1 Co1 N24 C27 95.4(3)
C4 N1 C1 C2 2.1(7)
Co1 N1 C1 C2 179.5(4)
C4 N1 C1 C5 -179.6(4)
Co1 N1 C1 C5 -2.2(5)
C3 N2 C2 C1 0.5(8)
C3 N2 C2 C12 -179.0(5)
N1 C1 C2 N2 -0.8(8)
C5 C1 C2 N2 -178.8(5)
N1 C1 C2 C12 178.7(5)
C5 C1 C2 C12 0.6(8)
C2 N2 C3 C4 -1.5(8)
C1 N1 C4 C3 -3.2(7)
Co1 N1 C4 C3 179.9(4)
N2 C3 C4 N1 3.0(8)
C6 N3 C5 O1 -2.9(8)
Co1 N3 C5 O1 -175.6(4)
C6 N3 C5 C1 176.5(4)
Co1 N3 C5 C1 3.8(5)
N1 C1 C5 O1 178.5(4)
C2 C1 C5 O1 -3.4(8)
N1 C1 C5 N3 -0.8(6)
C2 C1 C5 N3 177.3(5)
C5 N3 C6 C7 -175.0(4)
Co1 N3 C6 C7 -2.3(5)
C11 N4 C7 C8 0.3(8)
Co1 N4 C7 C8 -179.0(4)
C11 N4 C7 C6 -178.9(5)
Co1 N4 C7 C6 1.8(6)
N3 C6 C7 N4 0.2(6)
N3 C6 C7 C8 -179.0(5)
N4 C7 C8 C9 -0.9(9)
C6 C7 C8 C9 178.3(6)
C7 C8 C9 C10 0.3(9)
C8 C9 C10 C11 1.0(10)
C9 C10 C11 N4 -1.6(9)
C7 N4 C11 C10 0.9(8)
Co1 N4 C11 C10 -179.8(4)
C13 N5 C12 O2 3.9(8)
C13 N5 C12 C2 179.6(4)
N2 C2 C12 O2 83.0(6)
C1 C2 C12 O2 -96.4(6)
N2 C2 C12 N5 -92.8(6)
C1 C2 C12 N5 87.7(6)
C12 N5 C13 C14 93.9(7)
C18 N6 C14 C15 -0.2(9)
C18 N6 C14 C13 -177.9(6)
N5 C13 C14 N6 -13.2(8)
N5 C13 C14 C15 169.4(6)
N6 C14 C15 C16 -1.2(11)
C13 C14 C15 C16 176.3(7)
C14 C15 C16 C17 2.6(13)
C15 C16 C17 C18 -2.5(12)
C14 N6 C18 C17 0.3(10)
C16 C17 C18 N6 1.1(11)
C24 N21 C21 C22 1.7(6)
Co1 N21 C21 C22 -177.6(3)
C24 N21 C21 C25 -179.6(4)
Co1 N21 C21 C25 1.1(4)
C23 N22 C22 C21 -1.7(7)
C23 N22 C22 C32 -179.1(4)
N21 C21 C22 N22 -0.3(7)
C25 C21 C22 N22 -178.8(4)
N21 C21 C22 C32 176.8(4)
C25 C21 C22 C32 -1.7(7)
C22 N22 C23 C24 2.5(7)
C21 N21 C24 C23 -1.0(6)
Co1 N21 C24 C23 178.2(4)
N22 C23 C24 N21 -1.2(8)
C26 N23 C25 O3 -0.3(7)
Co1 N23 C25 O3 175.7(3)
C26 N23 C25 C21 179.3(4)
Co1 N23 C25 C21 -4.6(5)
N21 C21 C25 O3 -178.2(4)
C22 C21 C25 O3 0.4(7)
N21 C21 C25 N23 2.1(5)
C22 C21 C25 N23 -179.3(4)
C25 N23 C26 C27 174.6(4)
Co1 N23 C26 C27 -1.5(5)
C31 N24 C27 C28 1.6(7)
Co1 N24 C27 C28 -179.7(4)
C31 N24 C27 C26 -178.6(4)
Co1 N24 C27 C26 0.1(5)
N23 C26 C27 N24 0.8(6)
N23 C26 C27 C28 -179.4(4)
N24 C27 C28 C29 -1.7(7)
C26 C27 C28 C29 178.5(5)
C27 C28 C29 C30 0.8(8)
C28 C29 C30 C31 0.3(8)
C27 N24 C31 C30 -0.5(7)
Co1 N24 C31 C30 -179.0(4)
C29 C30 C31 N24 -0.5(8)
C33 N25 C32 O4 6.1(8)
C33 N25 C32 C22 -178.4(4)
N22 C22 C32 O4 80.4(6)
C21 C22 C32 O4 -96.9(6)
N22 C22 C32 N25 -95.4(5)
C21 C22 C32 N25 87.3(6)
C32 N25 C33 C34 107.3(5)
C38 N26 C34 C35 -1.8(7)
C38 N26 C34 C33 179.3(4)
N25 C33 C34 N26 -21.9(6)
N25 C33 C34 C35 159.2(4)
N26 C34 C35 C36 0.4(7)
C33 C34 C35 C36 179.3(5)
C34 C35 C36 C37 1.5(8)
C35 C36 C37 C38 -2.0(8)
C34 N26 C38 C37 1.3(7)
C36 C37 C38 N26 0.7(7)
